data_1547030
loop_
_publ_author_name
'Li, Lixin'
'Zhou, Xibing'
'Yu, Bangkui'
'Huang, Hanmin'

_publ_section_title
;
 Palladium-Catalyzed Dehydrogenative Difunctionalization of Aminoalkenes
 with Aminals as Oxidants and Electrophiles.
;
_journal_issue 17
_journal_name_full 'Organic letters'
_journal_page_first 4600
_journal_page_last 4603
_journal_paper_doi 10.1021/acs.orglett.7b02203
_journal_volume 19
_journal_year 2017
_chemical_formula_moiety 'C39 H38 N2 O2 S'
_chemical_formula_sum 'C39 H38 N2 O2 S'
_chemical_formula_weight 598.77
_space_group_crystal_system monoclinic
_space_group_IT_number 14
_space_group_name_Hall '-P 2yn'
_space_group_name_H-M_alt 'P 1 21/n 1'
_symmetry_space_group_name_Hall '-P 2yn'
_symmetry_space_group_name_H-M 'P 1 21/n 1'
_atom_sites_solution_hydrogens geom
_atom_sites_solution_primary direct
_audit_creation_date 2017-04-14
_audit_creation_method
;
Olex2 1.2
(compiled 2017.03.28 svn.r3405 for OlexSys, GUI svn.r5335)
;
_cell_angle_alpha 90
_cell_angle_beta 109.563(8)
_cell_angle_gamma 90
_cell_formula_units_Z 4
_cell_length_a 14.3783(11)
_cell_length_b 16.6690(9)
_cell_length_c 14.5602(8)
_cell_measurement_reflns_used 2416
_cell_measurement_temperature 287.76(10)
_cell_measurement_theta_max 22.6050
_cell_measurement_theta_min 3.4430
_cell_volume 3288.2(4)
_computing_cell_refinement
;
CrysAlisPro, Agilent Technologies,
Version 1.171.36.28 (release 01-02-2013 CrysAlis171 .NET)
(compiled Feb  1 2013,16:14:44)
;
_computing_data_collection
;
CrysAlisPro, Agilent Technologies,
Version 1.171.36.28 (release 01-02-2013 CrysAlis171 .NET)
(compiled Feb  1 2013,16:14:44)
;
_computing_data_reduction
;
CrysAlisPro, Agilent Technologies,
Version 1.171.36.28 (release 01-02-2013 CrysAlis171 .NET)
(compiled Feb  1 2013,16:14:44)
;
_computing_molecular_graphics 'Olex2 (Dolomanov et al., 2009)'
_computing_publication_material 'Olex2 (Dolomanov et al., 2009)'
_computing_structure_refinement 'ShelXL (Sheldrick, 2015)'
_computing_structure_solution 'ShelXS (Sheldrick, 2008)'
_diffrn_ambient_temperature 287.76(10)
_diffrn_detector_area_resol_mean 16.0733
_diffrn_measured_fraction_theta_full 0.997
_diffrn_measured_fraction_theta_max 0.997
_diffrn_measurement_details
;
#__ type_ start__ end____ width___ exp.time_
  1 omega  -18.00   15.00   1.0000    7.0000
omega____ theta____ kappa____ phi______ frames
    -      -19.5055  -99.0000    0.0000 33

#__ type_ start__ end____ width___ exp.time_
  2 omega   47.00  102.00   1.0000    7.0000
omega____ theta____ kappa____ phi______ frames
    -       22.7867  178.0000  -30.0000 55

#__ type_ start__ end____ width___ exp.time_
  3 omega  -27.00    2.00   1.0000    7.0000
omega____ theta____ kappa____ phi______ frames
    -       22.7867  -57.0000  -60.0000 29

#__ type_ start__ end____ width___ exp.time_
  4 omega   16.00   43.00   1.0000    7.0000
omega____ theta____ kappa____ phi______ frames
    -       22.7867  -57.0000  -60.0000 27

#__ type_ start__ end____ width___ exp.time_
  5 omega  -53.00   66.00   1.0000    7.0000
omega____ theta____ kappa____ phi______ frames
    -       22.7867  -19.0000  -30.0000 119
;
_diffrn_measurement_device_type 'SuperNova, Dual, Cu at zero, Eos'
_diffrn_measurement_method '\w scans'
_diffrn_orient_matrix_UB_11 -0.0170706000
_diffrn_orient_matrix_UB_12 -0.0399584000
_diffrn_orient_matrix_UB_13 -0.0006962000
_diffrn_orient_matrix_UB_21 -0.0280456000
_diffrn_orient_matrix_UB_22 0.0116566000
_diffrn_orient_matrix_UB_23 0.0296625000
_diffrn_orient_matrix_UB_31 -0.0407576000
_diffrn_orient_matrix_UB_32 0.0088147000
_diffrn_orient_matrix_UB_33 -0.0423686000
_diffrn_radiation_monochromator mirror
_diffrn_radiation_type MoK\a
_diffrn_radiation_wavelength 0.71073
_diffrn_reflns_av_R_equivalents 0.0432
_diffrn_reflns_av_unetI/netI 0.0711
_diffrn_reflns_Laue_measured_fraction_full 0.997
_diffrn_reflns_Laue_measured_fraction_max 0.997
_diffrn_reflns_limit_h_max 17
_diffrn_reflns_limit_h_min -17
_diffrn_reflns_limit_k_max 17
_diffrn_reflns_limit_k_min -20
_diffrn_reflns_limit_l_max 17
_diffrn_reflns_limit_l_min -17
_diffrn_reflns_number 14129
_diffrn_reflns_point_group_measured_fraction_full 0.997
_diffrn_reflns_point_group_measured_fraction_max 0.997
_diffrn_reflns_theta_full 25.242
_diffrn_reflns_theta_max 26.020
_diffrn_reflns_theta_min 3.447
_diffrn_source 'SuperNova (Mo) X-ray Source'
_exptl_absorpt_coefficient_mu 0.135
_exptl_absorpt_correction_T_max 1.00000
_exptl_absorpt_correction_T_min 0.88984
_exptl_absorpt_correction_type multi-scan
_exptl_absorpt_process_details
;
CrysAlisPro, Agilent Technologies,
Version 1.171.36.28 (release 01-02-2013 CrysAlis171 .NET)
(compiled Feb  1 2013,16:14:44)
Empirical absorption correction using spherical harmonics,
 implemented in SCALE3 ABSPACK scaling algorithm.
;
_exptl_crystal_colour 'clear light colourless'
_exptl_crystal_colour_lustre clear
_exptl_crystal_colour_modifier light
_exptl_crystal_colour_primary colourless
_exptl_crystal_density_diffrn 1.210
_exptl_crystal_description block
_exptl_crystal_F_000 1272
_exptl_crystal_size_max 0.22
_exptl_crystal_size_mid 0.18
_exptl_crystal_size_min 0.14
_refine_diff_density_max 0.190
_refine_diff_density_min -0.343
_refine_diff_density_rms 0.044
_refine_ls_extinction_method none
_refine_ls_goodness_of_fit_ref 0.942
_refine_ls_hydrogen_treatment constr
_refine_ls_matrix_type full
_refine_ls_number_parameters 398
_refine_ls_number_reflns 6452
_refine_ls_number_restraints 0
_refine_ls_restrained_S_all 0.942
_refine_ls_R_factor_all 0.1018
_refine_ls_R_factor_gt 0.0596
_refine_ls_shift/su_max 0.001
_refine_ls_shift/su_mean 0.000
_refine_ls_structure_factor_coef Fsqd
_refine_ls_weighting_details 'w=1/[\s^2^(Fo^2^)+(0.0862P)^2^+0.7845P] where P=(Fo^2^+2Fc^2^)/3'
_refine_ls_weighting_scheme calc
_refine_ls_wR_factor_gt 0.1433
_refine_ls_wR_factor_ref 0.1841
_reflns_Friedel_coverage 0.000
_reflns_number_gt 3955
_reflns_number_total 6452
_reflns_threshold_expression 'I > 2\s(I)'
_cod_data_source_file ol7b02203_si_004.cif
_cod_data_source_block lilx_0331
_cod_database_code 1547030
_shelx_shelxl_version_number 2014/7
_chemical_oxdiff_formula 'C H N O S'
_shelx_space_group_comment
;
The symmetry employed for this shelxl refinement is uniquely defined
by the following loop, which should always be used as a source of
symmetry information in preference to the above space-group names.
They are only intended as comments.
;
_reflns_odcompleteness_completeness 99.67
_reflns_odcompleteness_iscentric 1
_reflns_odcompleteness_theta 26.32
_olex2_refinement_description
;
1. Fixed Uiso
 At 1.2 times of:
  All C(H) groups, All C(H,H) groups
 At 1.5 times of:
  All C(H,H,H) groups
2.a Secondary CH2 refined with riding coordinates:
 C1(H1A,H1B), C5(H5A,H5B), C6(H6A,H6B), C7(H7A,H7B), C14(H14A,H14B)
2.b Aromatic/amide H refined with riding coordinates:
 C3(H3), C9(H9), C10(H10), C11(H11), C12(H12), C13(H13), C16(H16), C17(H17),
 C18(H18), C19(H19), C20(H20), C22(H22), C23(H23), C24(H24), C25(H25), C26(H26),
  C28(H28), C29(H29), C30(H30), C31(H31), C32(H32), C34(H34), C35(H35),
 C37(H37), C38(H38)
2.c Idealised Me refined as rotating group:
 C39(H39A,H39B,H39C)
;
_olex2_date_sample_data_collection 2017-03-31
_olex2_submission_special_instructions 'No special instructions were received'

loop_
_space_group_symop_operation_xyz
'x, y, z'
'-x+1/2, y+1/2, -z+1/2'
'-x, -y, -z'
'x-1/2, -y-1/2, z-1/2'

loop_
_atom_site_label
_atom_site_type_symbol
_atom_site_fract_x
_atom_site_fract_y
_atom_site_fract_z
_atom_site_U_iso_or_equiv
_atom_site_adp_type
_atom_site_occupancy
_atom_site_site_symmetry_order
_atom_site_calc_flag
_atom_site_refinement_flags_posn
S1 S 0.63382(6) 0.04023(4) 0.87068(4) 0.0476(2) Uani 1 1 d .
O1 O 0.59151(18) -0.00006(11) 0.93336(13) 0.0641(6) Uani 1 1 d .
O2 O 0.73839(15) 0.04764(12) 0.89790(14) 0.0652(6) Uani 1 1 d .
N1 N 0.59273(16) 0.13227(12) 0.85863(15) 0.0432(5) Uani 1 1 d .
N2 N 0.34387(16) 0.22527(13) 0.94600(15) 0.0458(5) Uani 1 1 d .
C1 C 0.6315(2) 0.18899(15) 0.80276(18) 0.0435(6) Uani 1 1 d .
H1A H 0.6166 0.1710 0.7360 0.052 Uiso 1 1 calc R
H1B H 0.7024 0.1951 0.8324 0.052 Uiso 1 1 calc R
C2 C 0.57780(18) 0.26855(15) 0.80667(17) 0.0387(6) Uani 1 1 d .
C3 C 0.48702(19) 0.23654(16) 0.82462(18) 0.0429(6) Uani 1 1 d .
H3 H 0.4300 0.2666 0.8149 0.051 Uiso 1 1 calc R
C4 C 0.49717(19) 0.16113(15) 0.85574(17) 0.0407(6) Uani 1 1 d .
C5 C 0.4295(2) 0.11296(16) 0.8917(2) 0.0505(7) Uani 1 1 d .
H5A H 0.4633 0.0994 0.9595 0.061 Uiso 1 1 calc R
H5B H 0.4145 0.0632 0.8551 0.061 Uiso 1 1 calc R
C6 C 0.3336(2) 0.15455(18) 0.8835(2) 0.0536(7) Uani 1 1 d .
H6A H 0.3016 0.1707 0.8163 0.064 Uiso 1 1 calc R
H6B H 0.2906 0.1163 0.8997 0.064 Uiso 1 1 calc R
C7 C 0.3703(2) 0.20316(18) 1.04940(19) 0.0570(8) Uani 1 1 d .
H7A H 0.4207 0.1619 1.0646 0.068 Uiso 1 1 calc R
H7B H 0.3128 0.1811 1.0609 0.068 Uiso 1 1 calc R
C8 C 0.4080(2) 0.27404(19) 1.11604(19) 0.0550(7) Uani 1 1 d .
C9 C 0.4717(2) 0.32856(18) 1.1001(2) 0.0571(8) Uani 1 1 d .
H9 H 0.4904 0.3233 1.0451 0.068 Uiso 1 1 calc R
C10 C 0.5090(3) 0.3911(2) 1.1633(2) 0.0745(10) Uani 1 1 d .
H10 H 0.5526 0.4273 1.1510 0.089 Uiso 1 1 calc R
C11 C 0.4821(4) 0.4002(3) 1.2441(3) 0.1017(14) Uani 1 1 d .
H11 H 0.5067 0.4426 1.2869 0.122 Uiso 1 1 calc R
C12 C 0.4194(5) 0.3469(4) 1.2610(3) 0.142(2) Uani 1 1 d .
H12 H 0.4004 0.3529 1.3157 0.171 Uiso 1 1 calc R
C13 C 0.3827(4) 0.2833(3) 1.1983(3) 0.1099(16) Uani 1 1 d .
H13 H 0.3406 0.2465 1.2120 0.132 Uiso 1 1 calc R
C14 C 0.2528(2) 0.2727(2) 0.9153(2) 0.0573(8) Uani 1 1 d .
H14A H 0.2533 0.3090 0.9675 0.069 Uiso 1 1 calc R
H14B H 0.1968 0.2370 0.9038 0.069 Uiso 1 1 calc R
C15 C 0.2403(2) 0.32056(18) 0.82451(19) 0.0483(7) Uani 1 1 d .
C16 C 0.1683(2) 0.3008(2) 0.7370(2) 0.0691(9) Uani 1 1 d .
H16 H 0.1263 0.2577 0.7339 0.083 Uiso 1 1 calc R
C17 C 0.1593(3) 0.3455(3) 0.6542(2) 0.0848(12) Uani 1 1 d .
H17 H 0.1123 0.3309 0.5952 0.102 Uiso 1 1 calc R
C18 C 0.2176(3) 0.4102(2) 0.6572(2) 0.0785(11) Uani 1 1 d .
H18 H 0.2097 0.4404 0.6014 0.094 Uiso 1 1 calc R
C19 C 0.2886(3) 0.4304(2) 0.7443(2) 0.0726(10) Uani 1 1 d .
H19 H 0.3293 0.4745 0.7475 0.087 Uiso 1 1 calc R
C20 C 0.2996(2) 0.38549(18) 0.8266(2) 0.0576(8) Uani 1 1 d .
H20 H 0.3482 0.3995 0.8849 0.069 Uiso 1 1 calc R
C21 C 0.63352(19) 0.32129(16) 0.89473(18) 0.0432(6) Uani 1 1 d .
C22 C 0.7037(2) 0.29069(18) 0.9771(2) 0.0570(8) Uani 1 1 d .
H22 H 0.7216 0.2370 0.9786 0.068 Uiso 1 1 calc R
C23 C 0.7481(3) 0.3389(2) 1.0580(2) 0.0674(9) Uani 1 1 d .
H23 H 0.7949 0.3170 1.1129 0.081 Uiso 1 1 calc R
C24 C 0.7237(3) 0.4178(2) 1.0573(2) 0.0697(9) Uani 1 1 d .
H24 H 0.7542 0.4500 1.1111 0.084 Uiso 1 1 calc R
C25 C 0.6542(3) 0.4490(2) 0.9771(2) 0.0758(10) Uani 1 1 d .
H25 H 0.6367 0.5028 0.9762 0.091 Uiso 1 1 calc R
C26 C 0.6092(2) 0.40087(18) 0.8964(2) 0.0620(9) Uani 1 1 d .
H26 H 0.5615 0.4230 0.8423 0.074 Uiso 1 1 calc R
C27 C 0.55723(19) 0.31445(15) 0.71153(18) 0.0414(6) Uani 1 1 d .
C28 C 0.4635(2) 0.32860(19) 0.6483(2) 0.0613(8) Uani 1 1 d .
H28 H 0.4095 0.3098 0.6634 0.074 Uiso 1 1 calc R
C29 C 0.4483(3) 0.3705(2) 0.5623(2) 0.0798(11) Uani 1 1 d .
H29 H 0.3842 0.3805 0.5211 0.096 Uiso 1 1 calc R
C30 C 0.5261(4) 0.3971(2) 0.5377(2) 0.0816(12) Uani 1 1 d .
H30 H 0.5154 0.4238 0.4789 0.098 Uiso 1 1 calc R
C31 C 0.6198(3) 0.3844(2) 0.5993(3) 0.0792(11) Uani 1 1 d .
H31 H 0.6734 0.4033 0.5833 0.095 Uiso 1 1 calc R
C32 C 0.6351(2) 0.34354(19) 0.6856(2) 0.0628(8) Uani 1 1 d .
H32 H 0.6993 0.3354 0.7274 0.075 Uiso 1 1 calc R
C33 C 0.5922(2) -0.00770(16) 0.75655(18) 0.0446(6) Uani 1 1 d .
C34 C 0.6549(2) -0.0172(2) 0.7037(2) 0.0619(8) Uani 1 1 d .
H34 H 0.7182 0.0043 0.7263 0.074 Uiso 1 1 calc R
C35 C 0.6230(2) -0.0590(2) 0.6168(2) 0.0701(10) Uani 1 1 d .
H35 H 0.6660 -0.0657 0.5818 0.084 Uiso 1 1 calc R
C36 C 0.5299(3) -0.09072(19) 0.5804(2) 0.0615(8) Uani 1 1 d .
C37 C 0.4687(3) -0.0797(2) 0.6337(2) 0.0778(11) Uani 1 1 d .
H37 H 0.4050 -0.1002 0.6101 0.093 Uiso 1 1 calc R
C38 C 0.4984(2) -0.0390(2) 0.7215(2) 0.0674(9) Uani 1 1 d .
H38 H 0.4554 -0.0328 0.7565 0.081 Uiso 1 1 calc R
C39 C 0.4965(3) -0.1380(2) 0.4863(2) 0.0929(13) Uani 1 1 d .
H39A H 0.5180 -0.1926 0.4992 0.139 Uiso 1 1 calc GR
H39B H 0.5246 -0.1149 0.4412 0.139 Uiso 1 1 calc GR
H39C H 0.4258 -0.1364 0.4589 0.139 Uiso 1 1 calc GR

loop_
_atom_site_aniso_label
_atom_site_aniso_U_11
_atom_site_aniso_U_22
_atom_site_aniso_U_33
_atom_site_aniso_U_23
_atom_site_aniso_U_13
_atom_site_aniso_U_12
S1 0.0627(5) 0.0350(4) 0.0395(4) -0.0021(3) 0.0098(3) 0.0113(3)
O1 0.1109(18) 0.0407(11) 0.0456(10) 0.0086(9) 0.0326(11) 0.0124(12)
O2 0.0526(12) 0.0621(14) 0.0623(12) -0.0112(10) -0.0054(10) 0.0195(11)
N1 0.0536(13) 0.0296(11) 0.0489(12) -0.0008(9) 0.0204(10) 0.0043(11)
N2 0.0491(13) 0.0433(13) 0.0476(12) -0.0004(10) 0.0197(10) 0.0019(11)
C1 0.0492(15) 0.0389(14) 0.0464(14) -0.0015(11) 0.0212(12) 0.0013(13)
C2 0.0402(13) 0.0317(13) 0.0461(13) 0.0020(11) 0.0171(11) 0.0009(12)
C3 0.0454(14) 0.0359(14) 0.0511(15) 0.0052(12) 0.0210(12) 0.0033(13)
C4 0.0484(15) 0.0343(14) 0.0412(13) -0.0038(11) 0.0172(11) 0.0015(13)
C5 0.0649(18) 0.0333(14) 0.0604(16) -0.0040(12) 0.0306(14) -0.0051(14)
C6 0.0557(17) 0.0471(17) 0.0639(17) -0.0042(14) 0.0280(14) -0.0105(15)
C7 0.071(2) 0.0510(17) 0.0532(16) 0.0066(14) 0.0265(15) 0.0018(16)
C8 0.0649(18) 0.0573(19) 0.0438(15) 0.0047(13) 0.0195(14) 0.0041(17)
C9 0.0630(19) 0.0537(18) 0.0520(16) 0.0050(14) 0.0159(14) 0.0051(17)
C10 0.084(2) 0.068(2) 0.062(2) -0.0043(17) 0.0123(18) -0.014(2)
C11 0.132(4) 0.097(3) 0.072(2) -0.028(2) 0.028(3) -0.030(3)
C12 0.196(6) 0.169(5) 0.096(3) -0.063(4) 0.094(4) -0.074(5)
C13 0.146(4) 0.125(4) 0.084(3) -0.035(3) 0.071(3) -0.058(3)
C14 0.0473(16) 0.067(2) 0.0618(17) -0.0039(15) 0.0243(14) 0.0034(16)
C15 0.0446(15) 0.0508(17) 0.0461(14) -0.0069(13) 0.0109(12) 0.0074(14)
C16 0.0538(18) 0.079(2) 0.064(2) -0.0119(18) 0.0065(16) -0.0032(18)
C17 0.074(2) 0.108(3) 0.054(2) -0.012(2) -0.0034(17) 0.018(3)
C18 0.100(3) 0.078(3) 0.054(2) 0.0091(18) 0.021(2) 0.034(2)
C19 0.095(3) 0.055(2) 0.066(2) 0.0023(17) 0.0237(19) 0.007(2)
C20 0.0672(19) 0.0492(17) 0.0485(16) -0.0096(14) 0.0085(14) 0.0077(17)
C21 0.0448(14) 0.0409(15) 0.0440(14) -0.0029(12) 0.0149(12) -0.0014(13)
C22 0.069(2) 0.0465(17) 0.0513(16) 0.0035(13) 0.0152(15) 0.0017(16)
C23 0.074(2) 0.074(2) 0.0452(16) -0.0012(16) 0.0078(15) -0.007(2)
C24 0.078(2) 0.068(2) 0.0596(19) -0.0200(17) 0.0189(18) -0.006(2)
C25 0.090(3) 0.054(2) 0.076(2) -0.0179(17) 0.017(2) 0.015(2)
C26 0.066(2) 0.0481(18) 0.0623(18) -0.0094(15) 0.0083(15) 0.0112(17)
C27 0.0439(14) 0.0336(14) 0.0453(14) 0.0011(11) 0.0134(12) -0.0026(12)
C28 0.0551(18) 0.062(2) 0.0612(18) 0.0087(15) 0.0115(15) -0.0055(16)
C29 0.085(3) 0.082(3) 0.0544(19) 0.0151(18) -0.0012(18) 0.011(2)
C30 0.124(4) 0.064(2) 0.056(2) 0.0123(16) 0.030(2) -0.012(2)
C31 0.097(3) 0.079(3) 0.072(2) 0.0158(19) 0.042(2) -0.017(2)
C32 0.0589(18) 0.067(2) 0.0636(18) 0.0136(16) 0.0225(15) -0.0064(17)
C33 0.0528(16) 0.0355(14) 0.0467(14) -0.0038(12) 0.0184(12) 0.0045(13)
C34 0.0490(16) 0.078(2) 0.0597(17) -0.0208(16) 0.0191(14) 0.0008(17)
C35 0.063(2) 0.093(3) 0.0607(18) -0.0252(18) 0.0280(16) 0.004(2)
C36 0.076(2) 0.0571(19) 0.0517(16) -0.0167(14) 0.0214(16) -0.0057(18)
C37 0.073(2) 0.090(3) 0.076(2) -0.040(2) 0.0334(18) -0.036(2)
C38 0.070(2) 0.077(2) 0.0686(19) -0.0264(17) 0.0411(17) -0.0215(19)
C39 0.114(3) 0.093(3) 0.065(2) -0.038(2) 0.023(2) -0.010(3)

loop_
_atom_type_symbol
_atom_type_description
_atom_type_scat_dispersion_real
_atom_type_scat_dispersion_imag
_atom_type_scat_source
C C 0.0033 0.0016 'International Tables Vol C Tables 4.2.6.8 and 6.1.1.4'
H H 0.0000 0.0000 'International Tables Vol C Tables 4.2.6.8 and 6.1.1.4'
N N 0.0061 0.0033 'International Tables Vol C Tables 4.2.6.8 and 6.1.1.4'
O O 0.0106 0.0060 'International Tables Vol C Tables 4.2.6.8 and 6.1.1.4'
S S 0.1246 0.1234 'International Tables Vol C Tables 4.2.6.8 and 6.1.1.4'

loop_
_geom_angle_atom_site_label_1
_geom_angle_atom_site_label_2
_geom_angle_atom_site_label_3
_geom_angle
O1 S1 O2 119.99(13)
O1 S1 N1 107.19(12)
O1 S1 C33 107.95(13)
O2 S1 N1 104.98(12)
O2 S1 C33 107.20(13)
N1 S1 C33 109.21(12)
C1 N1 S1 118.19(17)
C4 N1 S1 128.55(19)
C4 N1 C1 107.62(19)
C6 N2 C7 111.8(2)
C6 N2 C14 110.5(2)
C14 N2 C7 110.2(2)
N1 C1 H1A 110.9
N1 C1 H1B 110.9
N1 C1 C2 104.14(19)
H1A C1 H1B 108.9
C2 C1 H1A 110.9
C2 C1 H1B 110.9
C3 C2 C1 100.1(2)
C3 C2 C21 107.2(2)
C3 C2 C27 114.8(2)
C21 C2 C1 113.2(2)
C27 C2 C1 110.2(2)
C27 C2 C21 111.0(2)
C2 C3 H3 123.5
C4 C3 C2 113.0(2)
C4 C3 H3 123.5
N1 C4 C5 122.6(2)
C3 C4 N1 108.7(2)
C3 C4 C5 128.5(2)
C4 C5 H5A 108.7
C4 C5 H5B 108.7
C4 C5 C6 114.3(2)
H5A C5 H5B 107.6
C6 C5 H5A 108.7
C6 C5 H5B 108.7
N2 C6 C5 114.9(2)
N2 C6 H6A 108.6
N2 C6 H6B 108.6
C5 C6 H6A 108.6
C5 C6 H6B 108.6
H6A C6 H6B 107.5
N2 C7 H7A 109.2
N2 C7 H7B 109.2
N2 C7 C8 112.1(2)
H7A C7 H7B 107.9
C8 C7 H7A 109.2
C8 C7 H7B 109.2
C9 C8 C7 121.9(3)
C9 C8 C13 117.5(3)
C13 C8 C7 120.4(3)
C8 C9 H9 119.2
C8 C9 C10 121.7(3)
C10 C9 H9 119.2
C9 C10 H10 120.0
C11 C10 C9 120.1(4)
C11 C10 H10 120.0
C10 C11 H11 120.5
C12 C11 C10 119.1(4)
C12 C11 H11 120.5
C11 C12 H12 119.5
C11 C12 C13 121.0(4)
C13 C12 H12 119.5
C8 C13 C12 120.6(4)
C8 C13 H13 119.7
C12 C13 H13 119.7
N2 C14 H14A 109.0
N2 C14 H14B 109.0
N2 C14 C15 112.8(2)
H14A C14 H14B 107.8
C15 C14 H14A 109.0
C15 C14 H14B 109.0
C16 C15 C14 121.0(3)
C20 C15 C14 120.6(2)
C20 C15 C16 118.4(3)
C15 C16 H16 120.2
C15 C16 C17 119.7(3)
C17 C16 H16 120.2
C16 C17 H17 119.3
C18 C17 C16 121.5(3)
C18 C17 H17 119.3
C17 C18 H18 120.5
C17 C18 C19 118.9(3)
C19 C18 H18 120.5
C18 C19 H19 119.9
C20 C19 C18 120.1(4)
C20 C19 H19 119.9
C15 C20 C19 121.4(3)
C15 C20 H20 119.3
C19 C20 H20 119.3
C22 C21 C2 122.5(2)
C26 C21 C2 120.1(2)
C26 C21 C22 117.2(3)
C21 C22 H22 119.4
C21 C22 C23 121.1(3)
C23 C22 H22 119.4
C22 C23 H23 119.7
C24 C23 C22 120.6(3)
C24 C23 H23 119.7
C23 C24 H24 120.4
C23 C24 C25 119.3(3)
C25 C24 H24 120.4
C24 C25 H25 119.8
C24 C25 C26 120.3(3)
C26 C25 H25 119.8
C21 C26 C25 121.5(3)
C21 C26 H26 119.3
C25 C26 H26 119.3
C28 C27 C2 123.0(2)
C28 C27 C32 117.3(3)
C32 C27 C2 119.7(2)
C27 C28 H28 119.5
C27 C28 C29 121.0(3)
C29 C28 H28 119.5
C28 C29 H29 119.8
C30 C29 C28 120.5(3)
C30 C29 H29 119.8
C29 C30 H30 120.1
C29 C30 C31 119.8(3)
C31 C30 H30 120.1
C30 C31 H31 120.1
C30 C31 C32 119.7(3)
C32 C31 H31 120.1
C27 C32 H32 119.2
C31 C32 C27 121.7(3)
C31 C32 H32 119.2
C34 C33 S1 120.1(2)
C38 C33 S1 120.3(2)
C38 C33 C34 119.6(3)
C33 C34 H34 120.3
C33 C34 C35 119.4(3)
C35 C34 H34 120.3
C34 C35 H35 119.0
C36 C35 C34 122.1(3)
C36 C35 H35 119.0
C35 C36 C39 121.6(3)
C37 C36 C35 117.3(3)
C37 C36 C39 121.0(3)
C36 C37 H37 118.9
C36 C37 C38 122.2(3)
C38 C37 H37 118.9
C33 C38 C37 119.4(3)
C33 C38 H38 120.3
C37 C38 H38 120.3
C36 C39 H39A 109.5
C36 C39 H39B 109.5
C36 C39 H39C 109.5
H39A C39 H39B 109.5
H39A C39 H39C 109.5
H39B C39 H39C 109.5

loop_
_geom_bond_atom_site_label_1
_geom_bond_atom_site_label_2
_geom_bond_distance
S1 O1 1.423(2)
S1 O2 1.426(2)
S1 N1 1.632(2)
S1 C33 1.758(3)
N1 C1 1.473(3)
N1 C4 1.443(3)
N2 C6 1.466(3)
N2 C7 1.471(3)
N2 C14 1.465(3)
C1 H1A 0.9700
C1 H1B 0.9700
C1 C2 1.545(3)
C2 C3 1.512(4)
C2 C21 1.540(3)
C2 C27 1.522(3)
C3 H3 0.9300
C3 C4 1.328(3)
C4 C5 1.485(4)
C5 H5A 0.9700
C5 H5B 0.9700
C5 C6 1.512(4)
C6 H6A 0.9700
C6 H6B 0.9700
C7 H7A 0.9700
C7 H7B 0.9700
C7 C8 1.510(4)
C8 C9 1.364(4)
C8 C13 1.372(5)
C9 H9 0.9300
C9 C10 1.376(4)
C10 H10 0.9300
C10 C11 1.364(5)
C11 H11 0.9300
C11 C12 1.345(6)
C12 H12 0.9300
C12 C13 1.383(6)
C13 H13 0.9300
C14 H14A 0.9700
C14 H14B 0.9700
C14 C15 1.502(4)
C15 C16 1.385(4)
C15 C20 1.372(4)
C16 H16 0.9300
C16 C17 1.387(5)
C17 H17 0.9300
C17 C18 1.357(5)
C18 H18 0.9300
C18 C19 1.377(5)
C19 H19 0.9300
C19 C20 1.377(4)
C20 H20 0.9300
C21 C22 1.381(4)
C21 C26 1.374(4)
C22 H22 0.9300
C22 C23 1.391(4)
C23 H23 0.9300
C23 C24 1.360(5)
C24 H24 0.9300
C24 C25 1.362(5)
C25 H25 0.9300
C25 C26 1.390(4)
C26 H26 0.9300
C27 C28 1.374(4)
C27 C32 1.383(4)
C28 H28 0.9300
C28 C29 1.385(4)
C29 H29 0.9300
C29 C30 1.359(5)
C30 H30 0.9300
C30 C31 1.363(5)
C31 H31 0.9300
C31 C32 1.382(4)
C32 H32 0.9300
C33 C34 1.377(4)
C33 C38 1.374(4)
C34 H34 0.9300
C34 C35 1.381(4)
C35 H35 0.9300
C35 C36 1.370(4)
C36 C37 1.366(5)
C36 C39 1.512(4)
C37 H37 0.9300
C37 C38 1.382(4)
C38 H38 0.9300
C39 H39A 0.9600
C39 H39B 0.9600
C39 H39C 0.9600

loop_
_geom_torsion_atom_site_label_1
_geom_torsion_atom_site_label_2
_geom_torsion_atom_site_label_3
_geom_torsion_atom_site_label_4
_geom_torsion
S1 N1 C1 C2 -179.80(16)
S1 N1 C4 C3 -166.89(18)
S1 N1 C4 C5 18.1(3)
S1 C33 C34 C35 176.3(3)
S1 C33 C38 C37 -177.0(3)
O1 S1 N1 C1 175.44(18)
O1 S1 N1 C4 -34.5(2)
O1 S1 C33 C34 -142.2(3)
O1 S1 C33 C38 35.0(3)
O2 S1 N1 C1 46.8(2)
O2 S1 N1 C4 -163.2(2)
O2 S1 C33 C34 -11.6(3)
O2 S1 C33 C38 165.5(2)
N1 S1 C33 C34 101.6(3)
N1 S1 C33 C38 -81.2(3)
N1 C1 C2 C3 -23.9(2)
N1 C1 C2 C21 89.9(2)
N1 C1 C2 C27 -145.1(2)
N1 C4 C5 C6 179.1(2)
N2 C7 C8 C9 -42.3(4)
N2 C7 C8 C13 141.1(4)
N2 C14 C15 C16 109.8(3)
N2 C14 C15 C20 -70.7(3)
C1 N1 C4 C3 -14.4(3)
C1 N1 C4 C5 170.6(2)
C1 C2 C3 C4 16.9(3)
C1 C2 C21 C22 -20.6(4)
C1 C2 C21 C26 164.2(3)
C1 C2 C27 C28 114.4(3)
C1 C2 C27 C32 -65.3(3)
C2 C3 C4 N1 -2.4(3)
C2 C3 C4 C5 172.2(2)
C2 C21 C22 C23 -175.8(3)
C2 C21 C26 C25 176.3(3)
C2 C27 C28 C29 -179.8(3)
C2 C27 C32 C31 179.0(3)
C3 C2 C21 C22 88.7(3)
C3 C2 C21 C26 -86.5(3)
C3 C2 C27 C28 2.4(4)
C3 C2 C27 C32 -177.3(3)
C3 C4 C5 C6 5.2(4)
C4 N1 C1 C2 24.4(2)
C4 C5 C6 N2 -66.4(3)
C6 N2 C7 C8 164.4(2)
C6 N2 C14 C15 -75.8(3)
C7 N2 C6 C5 -71.5(3)
C7 N2 C14 C15 160.1(2)
C7 C8 C9 C10 -177.2(3)
C7 C8 C13 C12 178.1(5)
C8 C9 C10 C11 -0.4(5)
C9 C8 C13 C12 1.4(7)
C9 C10 C11 C12 0.4(7)
C10 C11 C12 C13 0.4(9)
C11 C12 C13 C8 -1.4(9)
C13 C8 C9 C10 -0.5(5)
C14 N2 C6 C5 165.3(2)
C14 N2 C7 C8 -72.3(3)
C14 C15 C16 C17 -179.3(3)
C14 C15 C20 C19 -179.5(3)
C15 C16 C17 C18 -2.0(6)
C16 C15 C20 C19 0.0(5)
C16 C17 C18 C19 1.5(6)
C17 C18 C19 C20 -0.2(5)
C18 C19 C20 C15 -0.5(5)
C20 C15 C16 C17 1.2(5)
C21 C2 C3 C4 -101.4(2)
C21 C2 C27 C28 -119.4(3)
C21 C2 C27 C32 60.9(3)
C21 C22 C23 C24 -0.4(5)
C22 C21 C26 C25 0.9(5)
C22 C23 C24 C25 0.9(6)
C23 C24 C25 C26 -0.4(6)
C24 C25 C26 C21 -0.4(6)
C26 C21 C22 C23 -0.5(5)
C27 C2 C3 C4 134.8(2)
C27 C2 C21 C22 -145.2(3)
C27 C2 C21 C26 39.6(4)
C27 C28 C29 C30 1.4(5)
C28 C27 C32 C31 -0.7(5)
C28 C29 C30 C31 -1.9(6)
C29 C30 C31 C32 1.1(6)
C30 C31 C32 C27 0.2(6)
C32 C27 C28 C29 -0.1(5)
C33 S1 N1 C1 -67.9(2)
C33 S1 N1 C4 82.2(2)
C33 C34 C35 C36 0.8(5)
C34 C33 C38 C37 0.2(5)
C34 C35 C36 C37 -0.1(6)
C34 C35 C36 C39 -178.6(3)
C35 C36 C37 C38 -0.7(6)
C36 C37 C38 C33 0.6(6)
C38 C33 C34 C35 -0.8(5)
C39 C36 C37 C38 177.9(3)
